data_7154353
loop_
_publ_author_name
'Pandey, Ganesh'
'Varkhedkar, Rajesh'
'Tiwari, Divya'

_publ_section_title
;
 Efficient access to enantiopure 1,3-disubstituted isoindolines from
 selective catalytic fragmentation of an original desymmetrized rigid
 overbred template.
;
_journal_issue 15
_journal_name_full 'Organic &amp; biomolecular chemistry'
_journal_page_first 4438
_journal_page_last 4448
_journal_paper_doi 10.1039/c5ob00229j
_journal_volume 13
_journal_year 2015
_chemical_absolute_configuration rmad
_chemical_formula_moiety 'C35 H33 N O6 S'
_chemical_formula_sum 'C35 H33 N O6 S'
_chemical_formula_weight 595.68
_chemical_melting_point 454
_chemical_name_systematic
'(1S,3R,4R,4'S,5'S)-tert-butyl 4',5'-diphenyl-3-(phenylsulfonyl)-3,4-dihydro-1H-spiro[1,4-epiminonaphthalene-2,2'-[1,3]dioxolane]-9-carboxylate'
_space_group_IT_number 19
_symmetry_cell_setting orthorhombic
_symmetry_space_group_name_Hall 'P 2ac 2ab'
_symmetry_space_group_name_H-M 'P 21 21 21'
_atom_sites_solution_hydrogens geom
_atom_sites_solution_primary direct
_atom_sites_solution_secondary difmap
_audit_creation_method SHELXL-97
_audit_update_record
;
2014-10-13 deposited with the CCDC.
2015-03-03 downloaded from the CCDC.
;
_cell_angle_alpha 90.00
_cell_angle_beta 90.00
_cell_angle_gamma 90.00
_cell_formula_units_Z 4
_cell_length_a 10.5513(6)
_cell_length_b 13.4479(7)
_cell_length_c 21.7370(12)
_cell_measurement_reflns_used 4176
_cell_measurement_temperature 296(2)
_cell_measurement_theta_max 21.37
_cell_measurement_theta_min 2.41
_cell_volume 3084.3(3)
_computing_cell_refinement 'Bruker SAINT'
_computing_data_collection 'Bruker APEX2'
_computing_data_reduction 'Bruker SAINT'
_computing_molecular_graphics 'Bruker SHELXTL'
_computing_publication_material 'Bruker SHELXTL'
_computing_structure_refinement 'SHELXL-97 (Sheldrick, 2008)'
_computing_structure_solution 'SHELXS-97 (Sheldrick, 2008)'
_diffrn_ambient_temperature 296(2)
_diffrn_measured_fraction_theta_full 0.999
_diffrn_measured_fraction_theta_max 0.999
_diffrn_measurement_device_type 'Bruker APEX-II CCD'
_diffrn_measurement_method '\f and \w scans'
_diffrn_radiation_monochromator graphite
_diffrn_radiation_source 'fine-focus sealed tube'
_diffrn_radiation_type MoK\a
_diffrn_radiation_wavelength 0.71073
_diffrn_reflns_av_R_equivalents 0.0471
_diffrn_reflns_av_sigmaI/netI 0.0530
_diffrn_reflns_limit_h_max 12
_diffrn_reflns_limit_h_min -11
_diffrn_reflns_limit_k_max 15
_diffrn_reflns_limit_k_min -15
_diffrn_reflns_limit_l_max 24
_diffrn_reflns_limit_l_min -25
_diffrn_reflns_number 19534
_diffrn_reflns_theta_full 25.00
_diffrn_reflns_theta_max 25.00
_diffrn_reflns_theta_min 1.78
_exptl_absorpt_coefficient_mu 0.152
_exptl_absorpt_correction_T_max 0.9631
_exptl_absorpt_correction_T_min 0.9531
_exptl_absorpt_correction_type multi-scan
_exptl_absorpt_process_details sadabs,(bruker,2006)
_exptl_crystal_colour colourless
_exptl_crystal_density_diffrn 1.283
_exptl_crystal_density_method 'not measured'
_exptl_crystal_description block
_exptl_crystal_F_000 1256
_exptl_crystal_recrystallization_method 'Re-crystallisation from solvent: Ethanol'
_exptl_crystal_size_max 0.32
_exptl_crystal_size_mid 0.28
_exptl_crystal_size_min 0.25
_refine_diff_density_max 0.132
_refine_diff_density_min -0.215
_refine_diff_density_rms 0.033
_refine_ls_abs_structure_details 'Flack H D (1983), Acta Cryst. A39, 876-881'
_refine_ls_abs_structure_Flack 0.07(9)
_refine_ls_extinction_method none
_refine_ls_goodness_of_fit_ref 1.035
_refine_ls_hydrogen_treatment constr
_refine_ls_matrix_type full
_refine_ls_number_parameters 391
_refine_ls_number_reflns 5387
_refine_ls_number_restraints 0
_refine_ls_restrained_S_all 1.035
_refine_ls_R_factor_all 0.0743
_refine_ls_R_factor_gt 0.0485
_refine_ls_shift/su_max 0.001
_refine_ls_shift/su_mean 0.000
_refine_ls_structure_factor_coef Fsqd
_refine_ls_weighting_details 'calc w=1/[\s^2^(Fo^2^)+(0.0303P)^2^+0.5206P] where P=(Fo^2^+2Fc^2^)/3'
_refine_ls_weighting_scheme calc
_refine_ls_wR_factor_gt 0.0830
_refine_ls_wR_factor_ref 0.0916
_reflns_number_gt 4027
_reflns_number_total 5387
_reflns_threshold_expression >2sigma(I)
_cod_data_source_file c5ob00229j2.cif
_cod_data_source_block nboc_desy_0m
_cod_depositor_comments
;
The following automatic conversions were performed:

'_symmetry_cell_setting' value 'Orthorhombic' changed to
'orthorhombic' according to
/usr/data/users/saulius/crontab/automatic-downloads/rss-feeds/RSC/lib/dictionaries/cif_core.dic
dictionary named 'cif_core.dic' version 2.4.2 from 2011-04-26.

Automatic conversion script
Id: cif_fix_values 3086 2015-02-26 13:12:21Z robertas 

 Adding full bibliography for 7154353.cif.
;
_cod_original_sg_symbol_H-M 'P2(1)2(1)2(1) '
_cod_database_code 7154353

loop_
_symmetry_equiv_pos_as_xyz
'x, y, z'
'x+1/2, -y+1/2, -z'
'-x, y+1/2, -z+1/2'
'-x+1/2, -y, z+1/2'

loop_
_atom_site_label
_atom_site_type_symbol
_atom_site_fract_x
_atom_site_fract_y
_atom_site_fract_z
_atom_site_U_iso_or_equiv
_atom_site_adp_type
_atom_site_occupancy
_atom_site_symmetry_multiplicity
_atom_site_calc_flag
_atom_site_refinement_flags
S1 S 0.86550(8) 1.05845(6) 0.23896(3) 0.0566(2) Uani 1 1 d .
O1 O 0.88323(17) 0.82613(13) 0.14917(9) 0.0486(5) Uani 1 1 d .
O2 O 0.80917(16) 0.97402(13) 0.11226(8) 0.0467(5) Uani 1 1 d .
O3 O 0.7443(2) 1.01051(18) 0.24614(10) 0.0784(7) Uani 1 1 d .
O4 O 0.9384(2) 1.08398(18) 0.29265(9) 0.0779(7) Uani 1 1 d .
O5 O 1.1488(2) 1.08696(15) 0.02094(9) 0.0623(6) Uani 1 1 d .
O6 O 1.20535(18) 1.16563(14) 0.10941(9) 0.0545(5) Uani 1 1 d .
N1 N 1.0648(2) 1.04234(15) 0.11327(9) 0.0404(5) Uani 1 1 d .
C1 C 1.0303(3) 0.9405(2) 0.09403(12) 0.0440(7) Uani 1 1 d .
H1 H 1.0116 0.9320 0.0502 0.053 Uiso 1 1 calc R
C2 C 0.9168(2) 0.9262(2) 0.13813(12) 0.0418(7) Uani 1 1 d .
C3 C 0.9661(3) 0.9747(2) 0.19800(12) 0.0436(7) Uani 1 1 d .
H3 H 0.9851 0.9200 0.2263 0.052 Uiso 1 1 calc R
C4 C 1.0960(2) 1.0184(2) 0.17786(12) 0.0423(7) Uani 1 1 d .
H4 H 1.1289 1.0734 0.2028 0.051 Uiso 1 1 calc R
C5 C 1.1823(3) 0.9292(2) 0.17093(13) 0.0453(7) Uani 1 1 d .
C6 C 1.1407(3) 0.8804(2) 0.11852(13) 0.0466(7) Uani 1 1 d .
C7 C 1.1916(3) 0.7905(2) 0.10101(16) 0.0612(9) Uani 1 1 d .
H7 H 1.1617 0.7566 0.0666 0.073 Uiso 1 1 calc R
C8 C 1.2898(4) 0.7521(3) 0.1368(2) 0.0759(11) Uani 1 1 d .
H8 H 1.3278 0.6925 0.1253 0.091 Uiso 1 1 calc R
C9 C 1.3313(3) 0.8001(3) 0.18840(19) 0.0724(11) Uani 1 1 d .
H9 H 1.3965 0.7725 0.2116 0.087 Uiso 1 1 calc R
C10 C 1.2776(3) 0.8894(3) 0.20663(15) 0.0605(9) Uani 1 1 d .
H10 H 1.3052 0.9217 0.2420 0.073 Uiso 1 1 calc R
C11 C 0.7070(2) 0.90257(19) 0.10747(13) 0.0414(7) Uani 1 1 d .
H11 H 0.6513 0.9079 0.1434 0.050 Uiso 1 1 calc R
C12 C 0.7793(3) 0.8033(2) 0.10921(13) 0.0412(7) Uani 1 1 d .
H12 H 0.8115 0.7877 0.0680 0.049 Uiso 1 1 calc R
C13 C 0.7044(3) 0.71751(19) 0.13298(13) 0.0420(7) Uani 1 1 d .
C14 C 0.6470(3) 0.6524(2) 0.09292(14) 0.0539(8) Uani 1 1 d .
H14 H 0.6586 0.6607 0.0508 0.065 Uiso 1 1 calc R
C15 C 0.5725(3) 0.5747(2) 0.11376(18) 0.0690(9) Uani 1 1 d .
H15 H 0.5354 0.5311 0.0859 0.083 Uiso 1 1 calc R
C16 C 0.5537(3) 0.5624(3) 0.17515(18) 0.0694(10) Uani 1 1 d .
H16 H 0.5031 0.5108 0.1895 0.083 Uiso 1 1 calc R
C17 C 0.6098(3) 0.6265(3) 0.21558(17) 0.0722(10) Uani 1 1 d .
H17 H 0.5974 0.6178 0.2576 0.087 Uiso 1 1 calc R
C18 C 0.6844(3) 0.7040(2) 0.19519(15) 0.0589(9) Uani 1 1 d .
H18 H 0.7213 0.7472 0.2234 0.071 Uiso 1 1 calc R
C19 C 0.6328(3) 0.91999(18) 0.05006(12) 0.0411(7) Uani 1 1 d .
C20 C 0.6895(3) 0.9377(2) -0.00566(13) 0.0557(8) Uani 1 1 d .
H20 H 0.7772 0.9444 -0.0076 0.067 Uiso 1 1 calc R
C21 C 0.6189(4) 0.9457(2) -0.05884(14) 0.0635(9) Uani 1 1 d .
H21 H 0.6592 0.9574 -0.0962 0.076 Uiso 1 1 calc R
C22 C 0.4899(4) 0.9364(2) -0.05692(17) 0.0685(10) Uani 1 1 d .
H22 H 0.4422 0.9402 -0.0928 0.082 Uiso 1 1 calc R
C23 C 0.4327(3) 0.9215(3) -0.00208(18) 0.0803(11) Uani 1 1 d .
H23 H 0.3449 0.9165 -0.0005 0.096 Uiso 1 1 calc R
C24 C 0.5018(3) 0.9136(2) 0.05188(14) 0.0625(9) Uani 1 1 d .
H24 H 0.4604 0.9040 0.0892 0.075 Uiso 1 1 calc R
C25 C 0.8451(3) 1.1678(2) 0.19515(12) 0.0493(8) Uani 1 1 d .
C26 C 0.7358(3) 1.1822(3) 0.16247(14) 0.0605(9) Uani 1 1 d .
H26 H 0.6732 1.1334 0.1617 0.073 Uiso 1 1 calc R
C27 C 0.7196(4) 1.2707(3) 0.13046(16) 0.0749(11) Uani 1 1 d .
H27 H 0.6445 1.2820 0.1092 0.090 Uiso 1 1 calc R
C28 C 0.8121(4) 1.3410(3) 0.12982(15) 0.0738(10) Uani 1 1 d .
H28 H 0.8009 1.3992 0.1074 0.089 Uiso 1 1 calc R
C29 C 0.9221(4) 1.3260(3) 0.16222(16) 0.0663(9) Uani 1 1 d .
H29 H 0.9858 1.3738 0.1614 0.080 Uiso 1 1 calc R
C30 C 0.9381(3) 1.2402(2) 0.19600(14) 0.0594(9) Uani 1 1 d .
H30 H 1.0112 1.2310 0.2192 0.071 Uiso 1 1 calc R
C31 C 1.1438(3) 1.0976(2) 0.07603(14) 0.0478(7) Uani 1 1 d .
C32 C 1.2884(3) 1.2397(2) 0.07965(14) 0.0594(9) Uani 1 1 d .
C33 C 1.2128(4) 1.3005(3) 0.03453(18) 0.0949(13) Uani 1 1 d .
H33A H 1.1796 1.2578 0.0030 0.142 Uiso 1 1 calc R
H33B H 1.2665 1.3499 0.0162 0.142 Uiso 1 1 calc R
H33C H 1.1440 1.3325 0.0556 0.142 Uiso 1 1 calc R
C34 C 1.3305(4) 1.3024(3) 0.13382(16) 0.0882(12) Uani 1 1 d .
H34A H 1.2577 1.3319 0.1530 0.132 Uiso 1 1 calc R
H34B H 1.3864 1.3539 0.1197 0.132 Uiso 1 1 calc R
H34C H 1.3741 1.2612 0.1630 0.132 Uiso 1 1 calc R
C35 C 1.3988(3) 1.1891(3) 0.04904(19) 0.0988(14) Uani 1 1 d .
H35A H 1.4424 1.1484 0.0785 0.148 Uiso 1 1 calc R
H35B H 1.4559 1.2384 0.0331 0.148 Uiso 1 1 calc R
H35C H 1.3686 1.1482 0.0159 0.148 Uiso 1 1 calc R

loop_
_atom_site_aniso_label
_atom_site_aniso_U_11
_atom_site_aniso_U_22
_atom_site_aniso_U_33
_atom_site_aniso_U_23
_atom_site_aniso_U_13
_atom_site_aniso_U_12
S1 0.0603(5) 0.0664(5) 0.0431(4) 0.0007(4) 0.0123(4) 0.0061(5)
O1 0.0414(11) 0.0401(11) 0.0642(13) 0.0112(10) -0.0051(10) -0.0039(10)
O2 0.0436(11) 0.0381(11) 0.0585(12) 0.0077(9) -0.0056(10) -0.0004(9)
O3 0.0625(14) 0.0861(17) 0.0864(17) 0.0114(13) 0.0346(13) -0.0012(13)
O4 0.1008(17) 0.0973(18) 0.0355(12) -0.0091(12) -0.0023(12) 0.0168(16)
O5 0.0763(15) 0.0686(15) 0.0421(13) -0.0013(10) 0.0113(11) -0.0201(13)
O6 0.0618(13) 0.0529(13) 0.0488(12) -0.0020(11) 0.0028(11) -0.0234(11)
N1 0.0470(13) 0.0391(13) 0.0352(12) -0.0009(11) 0.0034(11) -0.0087(11)
C1 0.0504(18) 0.0418(17) 0.0398(16) -0.0040(14) 0.0009(13) -0.0038(15)
C2 0.0424(16) 0.0374(16) 0.0457(16) 0.0065(14) -0.0019(13) -0.0025(14)
C3 0.0462(17) 0.0443(17) 0.0403(16) 0.0058(13) 0.0031(14) -0.0005(14)
C4 0.0445(17) 0.0428(16) 0.0396(16) -0.0018(13) 0.0008(13) -0.0066(14)
C5 0.0404(16) 0.0485(17) 0.0470(17) 0.0041(15) 0.0035(14) -0.0029(15)
C6 0.0436(17) 0.0432(16) 0.0529(18) 0.0021(14) 0.0124(16) -0.0067(15)
C7 0.060(2) 0.0448(19) 0.079(2) -0.0010(17) 0.014(2) 0.0012(18)
C8 0.063(2) 0.057(2) 0.108(3) 0.008(2) 0.022(2) 0.012(2)
C9 0.048(2) 0.076(3) 0.094(3) 0.030(2) 0.009(2) 0.015(2)
C10 0.0444(19) 0.075(2) 0.063(2) 0.0145(19) 0.0030(17) -0.0047(19)
C11 0.0396(15) 0.0396(17) 0.0450(16) 0.0012(13) 0.0039(14) -0.0060(14)
C12 0.0418(16) 0.0384(16) 0.0434(16) 0.0028(13) 0.0072(15) 0.0008(14)
C13 0.0391(16) 0.0371(16) 0.0498(18) 0.0029(14) 0.0034(14) 0.0042(14)
C14 0.0537(19) 0.0487(19) 0.059(2) 0.0006(15) 0.0002(17) -0.0044(17)
C15 0.063(2) 0.053(2) 0.091(3) 0.002(2) -0.010(2) -0.0116(19)
C16 0.055(2) 0.049(2) 0.105(3) 0.024(2) 0.002(2) -0.0085(19)
C17 0.082(3) 0.066(2) 0.069(2) 0.0233(19) 0.013(2) -0.008(2)
C18 0.069(2) 0.052(2) 0.055(2) 0.0016(16) -0.0003(17) -0.0090(18)
C19 0.0463(17) 0.0292(14) 0.0478(17) 0.0002(13) 0.0014(16) 0.0012(14)
C20 0.0591(19) 0.0565(19) 0.0516(19) 0.0070(16) 0.0033(17) -0.0019(17)
C21 0.091(3) 0.0528(19) 0.0463(19) 0.0071(16) -0.0035(19) -0.001(2)
C22 0.083(3) 0.055(2) 0.068(2) -0.0024(19) -0.030(2) 0.006(2)
C23 0.052(2) 0.108(3) 0.081(3) 0.001(2) -0.015(2) -0.006(2)
C24 0.050(2) 0.084(3) 0.054(2) 0.0052(18) -0.0036(17) -0.0024(19)
C25 0.0522(19) 0.0578(19) 0.0380(16) -0.0095(15) 0.0040(15) 0.0056(18)
C26 0.060(2) 0.061(2) 0.061(2) -0.0087(18) -0.0069(19) 0.0010(18)
C27 0.075(3) 0.078(3) 0.072(3) -0.007(2) -0.021(2) 0.016(2)
C28 0.095(3) 0.065(2) 0.061(2) -0.0005(18) -0.006(2) 0.005(2)
C29 0.077(2) 0.054(2) 0.068(2) -0.0132(19) 0.010(2) -0.008(2)
C30 0.053(2) 0.063(2) 0.062(2) -0.0142(18) -0.0018(17) 0.0029(19)
C31 0.0480(18) 0.0427(18) 0.0526(19) -0.0003(15) 0.0055(17) 0.0001(16)
C32 0.066(2) 0.055(2) 0.058(2) -0.0001(17) 0.0077(18) -0.0235(19)
C33 0.124(3) 0.064(2) 0.097(3) 0.020(2) -0.004(3) -0.016(3)
C34 0.099(3) 0.077(3) 0.089(3) -0.011(2) 0.005(2) -0.039(3)
C35 0.062(2) 0.110(3) 0.125(4) -0.020(3) 0.027(2) -0.024(2)

loop_
_atom_type_symbol
_atom_type_description
_atom_type_scat_dispersion_real
_atom_type_scat_dispersion_imag
_atom_type_scat_source
C C 0.0033 0.0016 'International Tables Vol C Tables 4.2.6.8 and 6.1.1.4'
H H 0.0000 0.0000 'International Tables Vol C Tables 4.2.6.8 and 6.1.1.4'
N N 0.0061 0.0033 'International Tables Vol C Tables 4.2.6.8 and 6.1.1.4'
O O 0.0106 0.0060 'International Tables Vol C Tables 4.2.6.8 and 6.1.1.4'
S S 0.1246 0.1234 'International Tables Vol C Tables 4.2.6.8 and 6.1.1.4'

loop_
_geom_angle_atom_site_label_1
_geom_angle_atom_site_label_2
_geom_angle_atom_site_label_3
_geom_angle
O4 S1 O3 119.57(14)
O4 S1 C25 107.70(15)
O3 S1 C25 108.84(15)
O4 S1 C3 103.70(13)
O3 S1 C3 107.43(13)
C25 S1 C3 109.20(13)
C2 O1 C12 107.08(19)
C2 O2 C11 108.87(18)
C31 O6 C32 120.8(2)
C31 N1 C1 118.8(2)
C31 N1 C4 122.7(2)
C1 N1 C4 97.04(19)
N1 C1 C6 101.9(2)
N1 C1 C2 97.5(2)
C6 C1 C2 108.1(2)
N1 C1 H1 115.7
C6 C1 H1 115.7
C2 C1 H1 115.7
O1 C2 O2 107.3(2)
O1 C2 C1 114.7(2)
O2 C2 C1 108.5(2)
O1 C2 C3 110.1(2)
O2 C2 C3 114.3(2)
C1 C2 C3 102.1(2)
C2 C3 C4 102.7(2)
C2 C3 S1 119.1(2)
C4 C3 S1 115.21(19)
C2 C3 H3 106.3
C4 C3 H3 106.3
S1 C3 H3 106.3
N1 C4 C5 102.2(2)
N1 C4 C3 98.8(2)
C5 C4 C3 104.9(2)
N1 C4 H4 116.2
C5 C4 H4 116.2
C3 C4 H4 116.2
C10 C5 C6 120.7(3)
C10 C5 C4 133.6(3)
C6 C5 C4 105.5(2)
C7 C6 C5 121.3(3)
C7 C6 C1 132.2(3)
C5 C6 C1 106.2(2)
C6 C7 C8 117.4(3)
C6 C7 H7 121.3
C8 C7 H7 121.3
C9 C8 C7 121.4(3)
C9 C8 H8 119.3
C7 C8 H8 119.3
C8 C9 C10 120.9(3)
C8 C9 H9 119.5
C10 C9 H9 119.5
C5 C10 C9 118.3(3)
C5 C10 H10 120.9
C9 C10 H10 120.9
O2 C11 C19 110.3(2)
O2 C11 C12 101.83(19)
C19 C11 C12 114.7(2)
O2 C11 H11 109.9
C19 C11 H11 109.9
C12 C11 H11 109.9
O1 C12 C13 111.2(2)
O1 C12 C11 102.0(2)
C13 C12 C11 114.7(2)
O1 C12 H12 109.6
C13 C12 H12 109.6
C11 C12 H12 109.6
C14 C13 C18 118.0(3)
C14 C13 C12 120.4(3)
C18 C13 C12 121.5(3)
C13 C14 C15 121.6(3)
C13 C14 H14 119.2
C15 C14 H14 119.2
C16 C15 C14 119.7(3)
C16 C15 H15 120.1
C14 C15 H15 120.1
C15 C16 C17 119.5(3)
C15 C16 H16 120.3
C17 C16 H16 120.3
C16 C17 C18 121.1(3)
C16 C17 H17 119.4
C18 C17 H17 119.4
C17 C18 C13 120.1(3)
C17 C18 H18 119.9
C13 C18 H18 119.9
C20 C19 C24 118.1(3)
C20 C19 C11 122.4(2)
C24 C19 C11 119.4(3)
C19 C20 C21 121.2(3)
C19 C20 H20 119.4
C21 C20 H20 119.4
C22 C21 C20 120.3(3)
C22 C21 H21 119.8
C20 C21 H21 119.8
C23 C22 C21 119.0(3)
C23 C22 H22 120.5
C21 C22 H22 120.5
C22 C23 C24 121.6(3)
C22 C23 H23 119.2
C24 C23 H23 119.2
C23 C24 C19 119.7(3)
C23 C24 H24 120.1
C19 C24 H24 120.1
C26 C25 C30 120.4(3)
C26 C25 S1 120.0(3)
C30 C25 S1 119.5(2)
C25 C26 C27 119.0(3)
C25 C26 H26 120.5
C27 C26 H26 120.5
C28 C27 C26 120.9(3)
C28 C27 H27 119.6
C26 C27 H27 119.6
C27 C28 C29 120.0(3)
C27 C28 H28 120.0
C29 C28 H28 120.0
C28 C29 C30 120.0(3)
C28 C29 H29 120.0
C30 C29 H29 120.0
C29 C30 C25 119.7(3)
C29 C30 H30 120.2
C25 C30 H30 120.2
O5 C31 O6 126.8(3)
O5 C31 N1 123.0(3)
O6 C31 N1 110.1(2)
O6 C32 C35 110.4(3)
O6 C32 C33 109.7(3)
C35 C32 C33 111.6(3)
O6 C32 C34 102.1(2)
C35 C32 C34 111.6(3)
C33 C32 C34 111.0(3)
C32 C33 H33A 109.5
C32 C33 H33B 109.5
H33A C33 H33B 109.5
C32 C33 H33C 109.5
H33A C33 H33C 109.5
H33B C33 H33C 109.5
C32 C34 H34A 109.5
C32 C34 H34B 109.5
H34A C34 H34B 109.5
C32 C34 H34C 109.5
H34A C34 H34C 109.5
H34B C34 H34C 109.5
C32 C35 H35A 109.5
C32 C35 H35B 109.5
H35A C35 H35B 109.5
C32 C35 H35C 109.5
H35A C35 H35C 109.5
H35B C35 H35C 109.5

loop_
_geom_bond_atom_site_label_1
_geom_bond_atom_site_label_2
_geom_bond_distance
S1 O4 1.439(2)
S1 O3 1.441(2)
S1 C25 1.765(3)
S1 C3 1.786(3)
O1 C2 1.412(3)
O1 C12 1.432(3)
O2 C2 1.421(3)
O2 C11 1.448(3)
O5 C31 1.207(3)
O6 C31 1.336(3)
O6 C32 1.476(3)
N1 C31 1.379(3)
N1 C1 1.477(3)
N1 C4 1.478(3)
C1 C6 1.515(4)
C1 C2 1.545(4)
C1 H1 0.9800
C2 C3 1.546(4)
C3 C4 1.555(4)
C3 H3 0.9800
C4 C5 1.514(4)
C4 H4 0.9800
C5 C10 1.379(4)
C5 C6 1.386(4)
C6 C7 1.377(4)
C7 C8 1.394(5)
C7 H7 0.9300
C8 C9 1.366(5)
C8 H8 0.9300
C9 C10 1.385(4)
C9 H9 0.9300
C10 H10 0.9300
C11 C19 1.492(4)
C11 C12 1.538(4)
C11 H11 0.9800
C12 C13 1.490(4)
C12 H12 0.9800
C13 C14 1.376(4)
C13 C18 1.381(4)
C14 C15 1.384(4)
C14 H14 0.9300
C15 C16 1.359(5)
C15 H15 0.9300
C16 C17 1.366(4)
C16 H16 0.9300
C17 C18 1.379(4)
C17 H17 0.9300
C18 H18 0.9300
C19 C20 1.372(4)
C19 C24 1.385(4)
C20 C21 1.380(4)
C20 H20 0.9300
C21 C22 1.368(5)
C21 H21 0.9300
C22 C23 1.350(5)
C22 H22 0.9300
C23 C24 1.385(4)
C23 H23 0.9300
C24 H24 0.9300
C25 C26 1.369(4)
C25 C30 1.383(4)
C26 C27 1.389(5)
C26 H26 0.9300
C27 C28 1.359(5)
C27 H27 0.9300
C28 C29 1.372(5)
C28 H28 0.9300
C29 C30 1.379(4)
C29 H29 0.9300
C30 H30 0.9300
C32 C35 1.504(5)
C32 C33 1.506(5)
C32 C34 1.515(4)
C33 H33A 0.9600
C33 H33B 0.9600
C33 H33C 0.9600
C34 H34A 0.9600
C34 H34B 0.9600
C34 H34C 0.9600
C35 H35A 0.9600
C35 H35B 0.9600
C35 H35C 0.9600

loop_
_geom_torsion_atom_site_label_1
_geom_torsion_atom_site_label_2
_geom_torsion_atom_site_label_3
_geom_torsion_atom_site_label_4
_geom_torsion
C31 N1 C1 C6 85.3(3)
C4 N1 C1 C6 -48.2(2)
C31 N1 C1 C2 -164.3(2)
C4 N1 C1 C2 62.1(2)
C12 O1 C2 O2 22.6(3)
C12 O1 C2 C1 -98.0(2)
C12 O1 C2 C3 147.6(2)
C11 O2 C2 O1 0.3(3)
C11 O2 C2 C1 124.8(2)
C11 O2 C2 C3 -122.1(2)
N1 C1 C2 O1 -159.3(2)
C6 C1 C2 O1 -54.1(3)
N1 C1 C2 O2 80.7(2)
C6 C1 C2 O2 -174.1(2)
N1 C1 C2 C3 -40.3(2)
C6 C1 C2 C3 64.9(3)
O1 C2 C3 C4 127.2(2)
O2 C2 C3 C4 -111.9(2)
C1 C2 C3 C4 5.0(3)
O1 C2 C3 S1 -104.1(2)
O2 C2 C3 S1 16.7(3)
C1 C2 C3 S1 133.6(2)
O4 S1 C3 C2 177.0(2)
O3 S1 C3 C2 49.5(2)
C25 S1 C3 C2 -68.4(2)
O4 S1 C3 C4 -60.4(2)
O3 S1 C3 C4 172.10(19)
C25 S1 C3 C4 54.2(2)
C31 N1 C4 C5 -82.4(3)
C1 N1 C4 C5 48.6(2)
C31 N1 C4 C3 170.2(2)
C1 N1 C4 C3 -58.9(2)
C2 C3 C4 N1 32.1(2)
S1 C3 C4 N1 -98.9(2)
C2 C3 C4 C5 -73.2(2)
S1 C3 C4 C5 155.81(19)
N1 C4 C5 C10 154.0(3)
C3 C4 C5 C10 -103.3(3)
N1 C4 C5 C6 -31.2(3)
C3 C4 C5 C6 71.5(3)
C10 C5 C6 C7 1.0(4)
C4 C5 C6 C7 -174.6(3)
C10 C5 C6 C1 175.8(2)
C4 C5 C6 C1 0.2(3)
N1 C1 C6 C7 -155.1(3)
C2 C1 C6 C7 102.8(3)
N1 C1 C6 C5 30.8(3)
C2 C1 C6 C5 -71.3(3)
C5 C6 C7 C8 -2.2(4)
C1 C6 C7 C8 -175.5(3)
C6 C7 C8 C9 2.0(5)
C7 C8 C9 C10 -0.5(5)
C6 C5 C10 C9 0.6(4)
C4 C5 C10 C9 174.7(3)
C8 C9 C10 C5 -0.8(5)
C2 O2 C11 C19 -143.1(2)
C2 O2 C11 C12 -20.9(3)
C2 O1 C12 C13 -157.5(2)
C2 O1 C12 C11 -34.8(2)
O2 C11 C12 O1 33.4(2)
C19 C11 C12 O1 152.5(2)
O2 C11 C12 C13 153.8(2)
C19 C11 C12 C13 -87.2(3)
O1 C12 C13 C14 -147.0(3)
C11 C12 C13 C14 97.9(3)
O1 C12 C13 C18 36.7(4)
C11 C12 C13 C18 -78.4(3)
C18 C13 C14 C15 -0.7(4)
C12 C13 C14 C15 -177.2(3)
C13 C14 C15 C16 0.8(5)
C14 C15 C16 C17 -0.6(5)
C15 C16 C17 C18 0.5(5)
C16 C17 C18 C13 -0.5(5)
C14 C13 C18 C17 0.6(4)
C12 C13 C18 C17 177.0(3)
O2 C11 C19 C20 44.7(3)
C12 C11 C19 C20 -69.5(3)
O2 C11 C19 C24 -138.5(3)
C12 C11 C19 C24 107.3(3)
C24 C19 C20 C21 -2.1(4)
C11 C19 C20 C21 174.8(3)
C19 C20 C21 C22 0.2(5)
C20 C21 C22 C23 1.5(5)
C21 C22 C23 C24 -1.3(6)
C22 C23 C24 C19 -0.6(6)
C20 C19 C24 C23 2.3(5)
C11 C19 C24 C23 -174.7(3)
O4 S1 C25 C26 -146.2(2)
O3 S1 C25 C26 -15.2(3)
C3 S1 C25 C26 101.8(3)
O4 S1 C25 C30 31.3(3)
O3 S1 C25 C30 162.3(2)
C3 S1 C25 C30 -80.7(2)
C30 C25 C26 C27 -0.3(4)
S1 C25 C26 C27 177.3(2)
C25 C26 C27 C28 2.0(5)
C26 C27 C28 C29 -1.5(5)
C27 C28 C29 C30 -0.7(5)
C28 C29 C30 C25 2.4(5)
C26 C25 C30 C29 -1.9(4)
S1 C25 C30 C29 -179.5(2)
C32 O6 C31 O5 1.1(5)
C32 O6 C31 N1 -175.1(2)
C1 N1 C31 O5 29.1(4)
C4 N1 C31 O5 150.3(3)
C1 N1 C31 O6 -154.5(2)
C4 N1 C31 O6 -33.3(3)
C31 O6 C32 C35 -64.0(4)
C31 O6 C32 C33 59.4(4)
C31 O6 C32 C34 177.2(3)
